data_4062436
_journal_name_full Organometallics
_journal_year 2003
_chemical_formula_sum 'C45 H39 Co2 N2 O6 P'
_chemical_formula_weight 852.61
_space_group_IT_number 14
_symmetry_cell_setting monoclinic
_symmetry_space_group_name_Hall '-P 2ybc'
_symmetry_space_group_name_H-M 'P 1 21/c 1'
_cell_angle_alpha 90.00
_cell_angle_beta 105.2150(10)
_cell_angle_gamma 90.00
_cell_formula_units_Z 4
_cell_length_a 10.3815(3)
_cell_length_b 23.4351(7)
_cell_length_c 17.6562(6)
_cell_measurement_temperature 120(2)
_cell_volume 4145.0(2)
_diffrn_ambient_temperature 120(2)
_exptl_crystal_density_diffrn 1.366
_cod_original_sg_symbol_H-M 'P 21/c'
_cod_database_code 4062436

loop_
_symmetry_equiv_pos_as_xyz
'x, y, z'
'-x, y+1/2, -z+1/2'
'-x, -y, -z'
'x, -y-1/2, z-1/2'

loop_
_atom_site_label
_atom_site_type_symbol
_atom_site_fract_x
_atom_site_fract_y
_atom_site_fract_z
_atom_site_U_iso_or_equiv
_atom_site_adp_type
_atom_site_occupancy
_atom_site_symmetry_multiplicity
_atom_site_calc_flag
_atom_site_refinement_flags
_atom_site_disorder_assembly
_atom_site_disorder_group
Co1 Co 0.02963(4) 0.539356(16) 0.27284(2) 0.01688(15) Uani 1 1 d . . .
P1 P -0.31263(8) 0.66818(3) 0.12597(5) 0.0169(2) Uani 1 1 d . . .
O1 O -0.1927(2) 0.45766(9) 0.24572(12) 0.0290(6) Uani 1 1 d . . .
N1 N 0.1946(2) 0.43283(9) 0.28482(14) 0.0171(6) Uani 1 1 d . . .
C1 C -0.1041(3) 0.48882(12) 0.25431(18) 0.0197(8) Uani 1 1 d . . .
Co2 Co -0.15444(4) 0.613685(15) 0.19512(2) 0.01777(15) Uani 1 1 d . . .
O2 O 0.0297(2) 0.61619(9) 0.40532(13) 0.0302(6) Uani 1 1 d . . .
N2 N 0.2795(2) 0.49135(9) 0.37796(14) 0.0158(6) Uani 1 1 d . . .
C2 C 0.0351(3) 0.58444(13) 0.35602(19) 0.0206(8) Uani 1 1 d . . .
O3 O 0.1775(2) 0.58714(9) 0.16683(13) 0.0346(6) Uani 1 1 d . . .
C3 C 0.1176(3) 0.56702(12) 0.20706(19) 0.0230(8) Uani 1 1 d . . .
O4 O 0.0471(2) 0.70338(9) 0.24179(14) 0.0424(7) Uani 1 1 d . . .
C4 C -0.0319(3) 0.66827(12) 0.22413(19) 0.0251(9) Uani 1 1 d . . .
O5 O -0.1495(2) 0.53849(9) 0.06351(13) 0.0313(6) Uani 1 1 d . . .
C5 C -0.1513(3) 0.56800(13) 0.1161(2) 0.0211(8) Uani 1 1 d . . .
O6 O -0.3084(2) 0.58316(10) 0.30641(14) 0.0416(7) Uani 1 1 d . . .
C6 C -0.2461(3) 0.59438(13) 0.2631(2) 0.0253(9) Uani 1 1 d . . .
C7 C 0.1706(3) 0.48449(11) 0.31521(18) 0.0155(7) Uani 1 1 d . . .
C8 C 0.3138(3) 0.40978(13) 0.32667(19) 0.0234(8) Uani 1 1 d . . .
H8 H 0.3512 0.3746 0.3161 0.028 Uiso 1 1 calc R . .
C9 C 0.3676(3) 0.44605(12) 0.38519(18) 0.0232(8) Uani 1 1 d . . .
H9 H 0.4499 0.4416 0.4239 0.028 Uiso 1 1 calc R . .
C10 C 0.2943(3) 0.53534(12) 0.43661(18) 0.0160(8) Uani 1 1 d . . .
C11 C 0.3539(3) 0.58710(12) 0.42615(18) 0.0191(8) Uani 1 1 d . . .
C12 C 0.3572(3) 0.62948(12) 0.48157(19) 0.0235(8) Uani 1 1 d . . .
H12 H 0.3937 0.6656 0.4745 0.028 Uiso 1 1 calc R . .
C13 C 0.3091(3) 0.62102(13) 0.5468(2) 0.0256(9) Uani 1 1 d . . .
C14 C 0.2556(3) 0.56822(13) 0.55625(18) 0.0253(8) Uani 1 1 d . . .
H14 H 0.2256 0.5614 0.6018 0.030 Uiso 1 1 calc R . .
C15 C 0.2444(3) 0.52479(12) 0.50094(19) 0.0202(8) Uani 1 1 d . . .
C16 C 0.4099(3) 0.59725(13) 0.35693(19) 0.0325(9) Uani 1 1 d . . .
H16A H 0.4676 0.5652 0.3516 0.049 Uiso 1 1 calc R . .
H16B H 0.4621 0.6326 0.3650 0.049 Uiso 1 1 calc R . .
H16C H 0.3366 0.6005 0.3091 0.049 Uiso 1 1 calc R . .
C17 C 0.3144(3) 0.66783(14) 0.6064(2) 0.0452(10) Uani 1 1 d . . .
H17A H 0.2321 0.6904 0.5913 0.068 Uiso 1 1 calc R . .
H17B H 0.3912 0.6926 0.6082 0.068 Uiso 1 1 calc R . .
H17C H 0.3233 0.6509 0.6582 0.068 Uiso 1 1 calc R . .
C18 C 0.1753(3) 0.46919(12) 0.50967(19) 0.0317(9) Uani 1 1 d . . .
H18A H 0.0929 0.4658 0.4674 0.047 Uiso 1 1 calc R . .
H18B H 0.1538 0.4686 0.5605 0.047 Uiso 1 1 calc R . .
H18C H 0.2346 0.4372 0.5068 0.047 Uiso 1 1 calc R . .
C19 C 0.1045(3) 0.40347(12) 0.21971(19) 0.0187(8) Uani 1 1 d . . .
C20 C 0.0180(3) 0.36307(12) 0.2374(2) 0.0242(8) Uani 1 1 d . . .
C21 C -0.0698(3) 0.33564(12) 0.1739(2) 0.0309(9) Uani 1 1 d . . .
H21 H -0.1299 0.3080 0.1842 0.037 Uiso 1 1 calc R . .
C22 C -0.0723(3) 0.34740(14) 0.0960(2) 0.0328(9) Uani 1 1 d . . .
C23 C 0.0200(3) 0.38652(13) 0.0828(2) 0.0341(9) Uani 1 1 d . . .
H23 H 0.0211 0.3947 0.0302 0.041 Uiso 1 1 calc R . .
C24 C 0.1113(3) 0.41415(13) 0.1440(2) 0.0247(8) Uani 1 1 d . . .
C25 C 0.0162(3) 0.34999(13) 0.32032(19) 0.0321(9) Uani 1 1 d . . .
H25A H 0.1035 0.3351 0.3492 0.048 Uiso 1 1 calc R . .
H25B H -0.0527 0.3214 0.3202 0.048 Uiso 1 1 calc R . .
H25C H -0.0033 0.3849 0.3457 0.048 Uiso 1 1 calc R . .
C26 C -0.1718(3) 0.31849(14) 0.0292(2) 0.0513(11) Uani 1 1 d . . .
H26A H -0.2570 0.3390 0.0181 0.077 Uiso 1 1 calc R . .
H26B H -0.1851 0.2790 0.0438 0.077 Uiso 1 1 calc R . .
H26C H -0.1380 0.3187 -0.0176 0.077 Uiso 1 1 calc R . .
C27 C 0.2132(3) 0.45348(13) 0.12475(19) 0.0348(9) Uani 1 1 d . . .
H27A H 0.2698 0.4318 0.0985 0.052 Uiso 1 1 calc R . .
H27B H 0.2686 0.4702 0.1733 0.052 Uiso 1 1 calc R . .
H27C H 0.1674 0.4840 0.0900 0.052 Uiso 1 1 calc R . .
C28 C -0.4035(3) 0.70620(11) 0.18639(17) 0.0177(8) Uani 1 1 d . . .
C29 C -0.5366(3) 0.69605(12) 0.18323(19) 0.0242(8) Uani 1 1 d . . .
H29 H -0.5874 0.6706 0.1450 0.029 Uiso 1 1 calc R . .
C30 C -0.5961(3) 0.72297(13) 0.2360(2) 0.0291(9) Uani 1 1 d . . .
H30 H -0.6873 0.7159 0.2335 0.035 Uiso 1 1 calc R . .
C31 C -0.5229(4) 0.75965(14) 0.2914(2) 0.0342(9) Uani 1 1 d . . .
H31 H -0.5631 0.7773 0.3279 0.041 Uiso 1 1 calc R . .
C32 C -0.3912(4) 0.77103(13) 0.29446(19) 0.0353(9) Uani 1 1 d . . .
H32 H -0.3417 0.7974 0.3318 0.042 Uiso 1 1 calc R . .
C33 C -0.3316(3) 0.74383(12) 0.24279(19) 0.0269(9) Uani 1 1 d . . .
H33 H -0.2402 0.7510 0.2459 0.032 Uiso 1 1 calc R . .
C34 C -0.4384(3) 0.62955(11) 0.05227(19) 0.0169(7) Uani 1 1 d . . .
C35 C -0.5062(3) 0.58384(12) 0.07518(19) 0.0254(8) Uani 1 1 d . . .
H35 H -0.4883 0.5744 0.1293 0.030 Uiso 1 1 calc R . .
C36 C -0.5976(3) 0.55252(13) 0.0215(2) 0.0309(9) Uani 1 1 d . . .
H36 H -0.6449 0.5226 0.0387 0.037 Uiso 1 1 calc R . .
C37 C -0.6216(3) 0.56416(13) -0.0578(2) 0.0288(9) Uani 1 1 d . . .
H37 H -0.6844 0.5422 -0.0953 0.035 Uiso 1 1 calc R . .
C38 C -0.5531(3) 0.60801(12) -0.08160(19) 0.0266(8) Uani 1 1 d . . .
H38 H -0.5681 0.6159 -0.1360 0.032 Uiso 1 1 calc R . .
C39 C -0.4628(3) 0.64065(12) -0.02741(19) 0.0238(8) Uani 1 1 d . . .
H39 H -0.4170 0.6710 -0.0449 0.029 Uiso 1 1 calc R . .
C40 C -0.2630(3) 0.72537(11) 0.06855(17) 0.0161(7) Uani 1 1 d . . .
C41 C -0.1526(3) 0.71824(12) 0.03961(18) 0.0248(8) Uani 1 1 d . . .
H41 H -0.0980 0.6853 0.0534 0.030 Uiso 1 1 calc R . .
C42 C -0.1215(3) 0.75921(12) -0.0096(2) 0.0315(9) Uani 1 1 d . . .
H42 H -0.0456 0.7542 -0.0294 0.038 Uiso 1 1 calc R . .
C43 C -0.2000(3) 0.80716(12) -0.03003(19) 0.0255(9) Uani 1 1 d . . .
H43 H -0.1784 0.8349 -0.0640 0.031 Uiso 1 1 calc R . .
C44 C -0.3098(3) 0.81477(12) -0.00099(18) 0.0233(8) Uani 1 1 d . . .
H44 H -0.3632 0.8480 -0.0143 0.028 Uiso 1 1 calc R . .
C45 C -0.3421(3) 0.77384(11) 0.04776(18) 0.0193(8) Uani 1 1 d . . .
H45 H -0.4186 0.7789 0.0670 0.023 Uiso 1 1 calc R . .

loop_
_atom_site_aniso_label
_atom_site_aniso_U_11
_atom_site_aniso_U_22
_atom_site_aniso_U_33
_atom_site_aniso_U_23
_atom_site_aniso_U_13
_atom_site_aniso_U_12
Co1 0.0167(3) 0.0174(2) 0.0150(3) 0.00103(19) 0.0014(2) 0.00260(18)
P1 0.0171(5) 0.0167(4) 0.0160(6) 0.0023(4) 0.0027(4) 0.0010(4)
O1 0.0233(15) 0.0283(12) 0.0333(16) 0.0019(11) 0.0040(12) -0.0037(11)
N1 0.0172(16) 0.0191(13) 0.0145(17) 0.0015(12) 0.0035(13) 0.0038(12)
C1 0.024(2) 0.0225(17) 0.013(2) 0.0033(15) 0.0050(16) 0.0063(16)
Co2 0.0174(3) 0.0180(2) 0.0158(3) 0.00178(19) 0.0007(2) 0.00219(18)
O2 0.0265(15) 0.0398(14) 0.0219(16) -0.0079(12) 0.0021(12) 0.0098(11)
N2 0.0166(16) 0.0184(13) 0.0114(17) 0.0000(12) 0.0020(13) 0.0031(11)
C2 0.011(2) 0.0290(18) 0.020(2) 0.0085(17) -0.0003(16) 0.0036(15)
O3 0.0351(16) 0.0408(14) 0.0321(17) 0.0099(13) 0.0166(13) 0.0043(12)
C3 0.026(2) 0.0198(17) 0.019(2) 0.0024(16) -0.0020(17) 0.0074(15)
O4 0.0301(15) 0.0247(13) 0.0623(19) -0.0050(13) -0.0059(14) -0.0072(11)
C4 0.024(2) 0.0184(17) 0.027(2) 0.0042(15) -0.0044(17) 0.0100(16)
O5 0.0404(16) 0.0337(13) 0.0179(15) -0.0029(12) 0.0044(12) 0.0002(11)
C5 0.018(2) 0.0237(18) 0.019(2) 0.0076(16) 0.0000(16) 0.0016(15)
O6 0.0358(17) 0.0601(16) 0.0350(18) 0.0185(14) 0.0201(14) 0.0178(13)
C6 0.023(2) 0.0289(18) 0.019(2) 0.0041(17) -0.0027(18) 0.0102(16)
C7 0.018(2) 0.0157(15) 0.016(2) 0.0017(14) 0.0084(16) -0.0012(14)
C8 0.024(2) 0.0213(16) 0.026(2) 0.0005(16) 0.0071(18) 0.0083(15)
C9 0.017(2) 0.0273(18) 0.023(2) 0.0037(16) 0.0017(16) 0.0090(15)
C10 0.0119(19) 0.0232(16) 0.010(2) -0.0030(15) -0.0021(15) 0.0050(14)
C11 0.0111(19) 0.0262(17) 0.018(2) -0.0002(16) -0.0003(16) 0.0010(14)
C12 0.015(2) 0.0219(16) 0.030(2) -0.0028(17) 0.0002(17) -0.0023(14)
C13 0.014(2) 0.0348(19) 0.025(2) -0.0141(17) -0.0006(17) 0.0019(15)
C14 0.023(2) 0.040(2) 0.012(2) -0.0002(17) 0.0033(16) 0.0037(16)
C15 0.017(2) 0.0247(17) 0.016(2) 0.0011(16) -0.0004(16) 0.0062(14)
C16 0.032(2) 0.037(2) 0.029(2) 0.0002(18) 0.0083(19) -0.0126(17)
C17 0.041(3) 0.049(2) 0.044(3) -0.023(2) 0.010(2) -0.0093(19)
C18 0.037(2) 0.0312(19) 0.029(2) 0.0046(17) 0.0116(19) 0.0019(16)
C19 0.018(2) 0.0195(16) 0.016(2) -0.0049(15) 0.0005(16) 0.0058(14)
C20 0.023(2) 0.0163(16) 0.033(3) 0.0016(17) 0.0064(18) 0.0057(15)
C21 0.016(2) 0.0196(17) 0.056(3) -0.0074(19) 0.007(2) 0.0005(15)
C22 0.028(2) 0.032(2) 0.032(3) -0.0157(19) -0.0027(19) 0.0118(17)
C23 0.036(3) 0.039(2) 0.027(2) -0.0105(18) 0.007(2) 0.0054(18)
C24 0.026(2) 0.0270(18) 0.020(2) -0.0060(17) 0.0037(18) 0.0065(16)
C25 0.028(2) 0.0253(17) 0.040(3) 0.0062(18) 0.0052(19) 0.0010(16)
C26 0.031(2) 0.056(2) 0.057(3) -0.030(2) -0.005(2) 0.008(2)
C27 0.045(3) 0.043(2) 0.021(2) -0.0057(18) 0.0162(19) -0.0051(18)
C28 0.024(2) 0.0152(15) 0.014(2) 0.0063(14) 0.0056(16) 0.0021(14)
C29 0.028(2) 0.0243(17) 0.021(2) 0.0033(16) 0.0093(18) 0.0031(16)
C30 0.027(2) 0.0345(19) 0.031(3) 0.0088(18) 0.0172(19) 0.0082(17)
C31 0.053(3) 0.033(2) 0.023(2) 0.0059(18) 0.020(2) 0.0149(19)
C32 0.050(3) 0.0316(19) 0.023(2) -0.0063(17) 0.006(2) 0.0080(19)
C33 0.028(2) 0.0281(18) 0.025(2) -0.0019(17) 0.0078(18) 0.0053(16)
C34 0.0155(19) 0.0173(15) 0.017(2) -0.0008(15) 0.0028(16) 0.0057(14)
C35 0.029(2) 0.0256(17) 0.019(2) 0.0035(16) 0.0028(17) -0.0020(16)
C36 0.035(2) 0.0278(18) 0.027(2) 0.0017(17) 0.0020(19) -0.0129(16)
C37 0.029(2) 0.0264(18) 0.025(2) -0.0044(17) -0.0037(18) -0.0037(16)
C38 0.034(2) 0.0317(19) 0.011(2) 0.0002(16) 0.0009(17) -0.0006(16)
C39 0.025(2) 0.0248(17) 0.020(2) 0.0023(16) 0.0032(17) -0.0015(15)
C40 0.0147(19) 0.0179(15) 0.016(2) 0.0003(14) 0.0040(15) -0.0012(14)
C41 0.025(2) 0.0181(16) 0.032(2) 0.0059(16) 0.0093(18) 0.0068(15)
C42 0.032(2) 0.0279(18) 0.041(3) 0.0081(18) 0.0219(19) 0.0051(16)
C43 0.031(2) 0.0223(17) 0.025(2) 0.0053(16) 0.0106(19) -0.0045(15)
C44 0.026(2) 0.0214(16) 0.021(2) 0.0034(16) 0.0040(17) 0.0048(15)
C45 0.0114(19) 0.0237(16) 0.022(2) 0.0013(15) 0.0036(15) 0.0010(14)

loop_
_geom_bond_atom_site_label_1
_geom_bond_atom_site_label_2
_geom_bond_distance
_geom_bond_site_symmetry_2
_geom_bond_publ_flag
Co1 C3 1.778(4) . ?
Co1 C1 1.789(3) . ?
Co1 C2 1.798(4) . ?
Co1 C7 1.944(3) . ?
Co1 Co2 2.6819(5) . ?
P1 C34 1.824(3) . ?
P1 C28 1.831(3) . ?
P1 C40 1.834(3) . ?
P1 Co2 2.1832(9) . ?
O1 C1 1.152(3) . ?
N1 C7 1.373(3) . ?
N1 C8 1.374(4) . ?
N1 C19 1.451(4) . ?
Co2 C5 1.766(3) . ?
Co2 C6 1.776(4) . ?
Co2 C4 1.782(3) . ?
O2 C2 1.158(3) . ?
N2 C7 1.369(4) . ?
N2 C9 1.386(3) . ?
N2 C10 1.440(3) . ?
O3 C3 1.160(3) . ?
O4 C4 1.146(3) . ?
O5 C5 1.161(3) . ?
O6 C6 1.153(3) . ?
C8 C9 1.341(4) . ?
C10 C15 1.389(4) . ?
C10 C11 1.396(4) . ?
C11 C12 1.388(4) . ?
C11 C16 1.504(4) . ?
C12 C13 1.384(4) . ?
C13 C14 1.384(4) . ?
C13 C17 1.511(4) . ?
C14 C15 1.394(4) . ?
C15 C18 1.514(4) . ?
C19 C24 1.380(4) . ?
C19 C20 1.395(4) . ?
C20 C21 1.402(4) . ?
C20 C25 1.501(4) . ?
C21 C22 1.396(4) . ?
C22 C23 1.390(4) . ?
C22 C26 1.509(4) . ?
C23 C24 1.395(4) . ?
C24 C27 1.508(4) . ?
C28 C29 1.388(4) . ?
C28 C33 1.392(4) . ?
C29 C30 1.396(4) . ?
C30 C31 1.373(4) . ?
C31 C32 1.380(4) . ?
C32 C33 1.385(4) . ?
C34 C39 1.387(4) . ?
C34 C35 1.399(4) . ?
C35 C36 1.366(4) . ?
C36 C37 1.384(4) . ?
C37 C38 1.377(4) . ?
C38 C39 1.382(4) . ?
C40 C41 1.383(4) . ?
C40 C45 1.393(4) . ?
C41 C42 1.389(4) . ?
C42 C43 1.379(4) . ?
C43 C44 1.379(4) . ?
C44 C45 1.388(4) . ?
